data_1510988
loop_
_publ_author_name
'Kuz'ma, Yu.B.'

_publ_section_title
;
 Crystal structure of the compound Nb Co B2
;
_journal_name_full Kristallografiya
_journal_page_first 1040
_journal_page_last 1042
_journal_volume 20
_journal_year 1975
_chemical_formula_sum 'B2 Co Nb'
_chemical_name_systematic 'Nb Co B2'
_space_group_IT_number 62
_symmetry_space_group_name_Hall '-P 2ac 2n'
_symmetry_space_group_name_H-M 'P n m a'
_cell_angle_alpha 90
_cell_angle_beta 90
_cell_angle_gamma 90
_cell_formula_units_Z 4
_cell_length_a 6.057
_cell_length_b 3.127
_cell_length_c 8.215
_cell_volume 155.594
_citation_journal_id_ASTM KRISAJ
_cod_data_source_file boron_73.cif
_cod_data_source_block B2Co1Nb1
_cod_original_cell_volume 155.5941
_cod_original_formula_sum 'B2 Co1 Nb1'
_cod_database_code 1510988

loop_
_symmetry_equiv_pos_as_xyz
x,y,z
-x+1/2,-y,z+1/2
x+1/2,-y+1/2,-z+1/2
-x,y+1/2,-z
-x,-y,-z
x-1/2,y,-z-1/2
-x-1/2,y-1/2,z-1/2
x,-y-1/2,z

loop_
_atom_site_label
_atom_site_type_symbol
_atom_site_fract_x
_atom_site_fract_y
_atom_site_fract_z
_atom_site_occupancy
_atom_site_U_iso_or_equiv
Nb1 Nb+3 0.135 0.25 0.13 1 0.0
B2 B-3 0.17 0.25 0.808 1 0.0
B1 B-3 0.242 0.25 0.404 1 0.0
Co1 Co+3 0.995 0.25 0.62 1 0.0
